data_4132218
loop_
_publ_author_name
'Saha, Subhankar'
'Desiraju, Gautam R.'

_publ_section_title
;
 Acid&#x00B7;&#x00B7;&#x00B7;Amide Supramolecular Synthon in Cocrystals:
 From Spectroscopic Detection to Property Engineering.
;
_journal_issue 20
_journal_name_full 'Journal of the American Chemical Society'
_journal_page_first 6361
_journal_page_last 6373
_journal_paper_doi 10.1021/jacs.8b02435
_journal_volume 140
_journal_year 2018
_chemical_formula_sum 'C15 H11 Cl N2 O3'
_chemical_formula_weight 302.71
_space_group_crystal_system monoclinic
_space_group_IT_number 14
_space_group_name_Hall '-P 2ybc'
_space_group_name_H-M_alt 'P 1 21/c 1'
_atom_sites_solution_hydrogens geom
_audit_creation_method SHELXL-2014
_cell_angle_alpha 90
_cell_angle_beta 90.809(9)
_cell_angle_gamma 90
_cell_formula_units_Z 4
_cell_length_a 3.832(4)
_cell_length_b 30.51(3)
_cell_length_c 11.789(11)
_cell_measurement_reflns_used 2933
_cell_measurement_temperature 296(2)
_cell_measurement_theta_max 33.6
_cell_measurement_theta_min 1.9
_cell_volume 1378(2)
_computing_cell_refinement
;
CrystalClear-SM Expert 2.0 rc14 (Rigaku, 2009)
;
_computing_data_collection
;
CrystalClear-SM Expert 2.0 rc14 (Rigaku, 2009)
;
_computing_data_reduction
;
CrystalClear-SM Expert 2.0 rc14 (Rigaku, 2009)
;
_computing_structure_refinement 'SHELXL-14 (Sheldrick, 2014)'
_computing_structure_solution 'SHELXL-14 (Sheldrick, 2014)'
_diffrn_ambient_temperature 296(2)
_diffrn_detector_area_resol_mean 13.6612
_diffrn_measured_fraction_theta_full 0.996
_diffrn_measured_fraction_theta_max 0.997
_diffrn_measurement_device
;
XtaLABmini: Fixed Chi 2 circle
;
_diffrn_measurement_device_type
;
Rigaku Mercury375R (2x2 bin mode)
;
_diffrn_measurement_method 'profile data from \w-scans'
_diffrn_radiation_type MoK\a
_diffrn_radiation_wavelength 0.71073
_diffrn_reflns_av_R_equivalents 0.1480
_diffrn_reflns_av_unetI/netI 0.0841
_diffrn_reflns_Laue_measured_fraction_full 0.996
_diffrn_reflns_Laue_measured_fraction_max 0.997
_diffrn_reflns_limit_h_max 4
_diffrn_reflns_limit_h_min -4
_diffrn_reflns_limit_k_max 37
_diffrn_reflns_limit_k_min -37
_diffrn_reflns_limit_l_max 14
_diffrn_reflns_limit_l_min -14
_diffrn_reflns_number 11292
_diffrn_reflns_point_group_measured_fraction_full 0.996
_diffrn_reflns_point_group_measured_fraction_max 0.997
_diffrn_reflns_theta_full 25.242
_diffrn_reflns_theta_max 25.999
_diffrn_reflns_theta_min 1.335
_exptl_absorpt_coefficient_mu 0.288
_exptl_absorpt_correction_T_max 1.000
_exptl_absorpt_correction_T_min 0.740
_exptl_absorpt_correction_type multi-scan
_exptl_absorpt_process_details 'Jacobson, R. (1998) Private communication'
_exptl_crystal_colour Colourless
_exptl_crystal_density_diffrn 1.459
_exptl_crystal_description Block
_exptl_crystal_F_000 624
_exptl_crystal_size_max 0.190
_exptl_crystal_size_mid 0.180
_exptl_crystal_size_min 0.180
_refine_diff_density_max 0.312
_refine_diff_density_min -0.398
_refine_diff_density_rms 0.098
_refine_ls_extinction_method none
_refine_ls_goodness_of_fit_ref 1.255
_refine_ls_hydrogen_treatment constr
_refine_ls_matrix_type full
_refine_ls_number_parameters 190
_refine_ls_number_reflns 2709
_refine_ls_number_restraints 0
_refine_ls_restrained_S_all 1.255
_refine_ls_R_factor_all 0.0925
_refine_ls_R_factor_gt 0.0759
_refine_ls_shift/su_max 0.000
_refine_ls_shift/su_mean 0.000
_refine_ls_structure_factor_coef Fsqd
_refine_ls_weighting_details 'w=1/[\s^2^(Fo^2^)+(0.1032P)^2^+0.1846P] where P=(Fo^2^+2Fc^2^)/3'
_refine_ls_weighting_scheme calc
_refine_ls_wR_factor_gt 0.2080
_refine_ls_wR_factor_ref 0.2310
_reflns_Friedel_coverage 0.000
_reflns_number_gt 2251
_reflns_number_total 2709
_reflns_threshold_expression 'I > 2\s(I)'
_cod_data_source_file ja8b02435_si_004.cif
_cod_data_source_block 3D
_cod_original_sg_symbol_H-M 'P 21/c'
_cod_database_code 4132218
_shelx_space_group_comment
;
The symmetry employed for this shelxl refinement is uniquely defined
by the following loop, which should always be used as a source of
symmetry information in preference to the above space-group names.
They are only intended as comments.
;
_shelx_estimated_absorpt_t_min 0.947
_shelx_estimated_absorpt_t_max 0.950
_shelxl_version_number 2014-3

loop_
_space_group_symop_operation_xyz
'x, y, z'
'-x, y+1/2, -z+1/2'
'-x, -y, -z'
'x, -y-1/2, z-1/2'

loop_
_atom_site_label
_atom_site_type_symbol
_atom_site_fract_x
_atom_site_fract_y
_atom_site_fract_z
_atom_site_U_iso_or_equiv
_atom_site_adp_type
_atom_site_occupancy
_atom_site_site_symmetry_order
_atom_site_calc_flag
_atom_site_refinement_flags_posn
_atom_site_refinement_flags_adp
C003 C 1.3833(9) 0.69869(11) 0.9050(3) 0.0381(7) Uani 1 1 d . .
C005 C 1.1389(8) 0.69316(11) 0.7173(3) 0.0361(7) Uani 1 1 d . .
C006 C 1.2674(8) 0.67289(11) 0.8154(3) 0.0379(8) Uani 1 1 d . .
H006 H 1.2752 0.6425 0.8206 0.046 Uiso 1 1 calc R U
C007 C 0.4358(9) 0.55179(11) 0.2002(3) 0.0407(8) Uani 1 1 d . .
H007 H 0.4049 0.5801 0.1723 0.049 Uiso 1 1 calc R U
C008 C 1.1320(9) 0.73858(11) 0.7110(3) 0.0420(8) Uani 1 1 d . .
H008 H 1.0463 0.7521 0.6456 0.050 Uiso 1 1 calc R U
C009 C 1.0115(9) 0.66668(11) 0.6183(3) 0.0403(8) Uani 1 1 d . .
C010 C 0.5919(8) 0.54556(11) 0.3066(3) 0.0358(7) Uani 1 1 d . .
C011 C 0.6328(9) 0.50296(12) 0.3470(3) 0.0415(8) Uani 1 1 d . .
H011 H 0.7337 0.4984 0.4183 0.050 Uiso 1 1 calc R U
C012 C 0.3272(9) 0.51653(11) 0.1362(3) 0.0402(8) Uani 1 1 d . .
H012 H 0.2239 0.5208 0.0652 0.048 Uiso 1 1 calc R U
C013 C 1.3799(10) 0.74413(12) 0.8976(3) 0.0442(8) Uani 1 1 d . .
H013 H 1.4638 0.7611 0.9575 0.053 Uiso 1 1 calc R U
C014 C 0.5259(9) 0.46751(11) 0.2829(3) 0.0417(8) Uani 1 1 d . .
H014 H 0.5569 0.4391 0.3100 0.050 Uiso 1 1 calc R U
C016 C 0.7122(9) 0.58198(12) 0.3805(3) 0.0427(8) Uani 1 1 d . .
C017 C 1.5118(10) 0.67812(13) 1.0088(3) 0.0509(9) Uani 1 1 d . .
C018 C 0.3733(8) 0.47466(11) 0.1787(3) 0.0377(7) Uani 1 1 d . .
C019 C 1.2496(10) 0.76381(12) 0.7997(3) 0.0489(9) Uani 1 1 d . .
H019 H 1.2421 0.7942 0.7943 0.059 Uiso 1 1 calc R U
N1 N 0.7164(10) 0.62287(11) 0.3398(3) 0.0578(9) Uani 1 1 d . .
H1A H 0.7898 0.6441 0.3819 0.069 Uiso 1 1 calc R U
H1B H 0.6456 0.6280 0.2716 0.069 Uiso 1 1 calc R U
N2 N 1.6106(11) 0.66237(14) 1.0904(3) 0.0692(11) Uani 1 1 d . .
O1 O 1.0420(9) 0.62441(9) 0.6342(2) 0.0668(9) Uani 1 1 d . .
H1 H 0.9691 0.6114 0.5779 0.100 Uiso 1 1 calc R U
O2 O 0.8913(8) 0.68319(8) 0.5333(2) 0.0554(7) Uani 1 1 d . .
O3 O 0.8136(9) 0.57417(9) 0.4790(2) 0.0647(9) Uani 1 1 d . .
Cl1 Cl 0.2349(2) 0.43005(3) 0.09729(8) 0.0504(4) Uani 1 1 d . .

loop_
_atom_site_aniso_label
_atom_site_aniso_U_11
_atom_site_aniso_U_22
_atom_site_aniso_U_33
_atom_site_aniso_U_23
_atom_site_aniso_U_13
_atom_site_aniso_U_12
C003 0.0437(17) 0.0410(18) 0.0296(17) -0.0005(13) 0.0006(14) -0.0005(14)
C005 0.0397(16) 0.0365(17) 0.0320(17) -0.0013(13) 0.0005(13) -0.0012(14)
C006 0.0466(18) 0.0357(17) 0.0314(17) -0.0005(13) -0.0027(14) -0.0030(14)
C007 0.053(2) 0.0388(18) 0.0301(17) 0.0045(13) -0.0026(15) 0.0003(15)
C008 0.0537(19) 0.0356(17) 0.0367(18) 0.0026(13) 0.0004(15) 0.0008(15)
C009 0.0507(19) 0.0362(17) 0.0337(17) 0.0017(13) -0.0060(15) -0.0003(15)
C010 0.0383(16) 0.0423(18) 0.0269(16) 0.0001(13) 0.0024(13) -0.0001(14)
C011 0.0489(18) 0.0457(19) 0.0296(17) 0.0017(14) -0.0067(15) 0.0006(15)
C012 0.0458(18) 0.0416(18) 0.0329(17) 0.0004(13) -0.0070(15) 0.0021(14)
C013 0.053(2) 0.0431(19) 0.0366(19) -0.0105(15) 0.0032(16) -0.0076(16)
C014 0.0536(19) 0.0364(17) 0.0349(18) 0.0068(14) -0.0041(15) 0.0023(15)
C016 0.052(2) 0.0435(19) 0.0321(17) 0.0002(14) -0.0025(15) -0.0014(15)
C017 0.066(2) 0.050(2) 0.037(2) -0.0084(16) -0.0091(18) -0.0045(18)
C018 0.0396(17) 0.0390(18) 0.0344(17) -0.0023(13) 0.0019(14) 0.0001(14)
C019 0.068(2) 0.0319(18) 0.047(2) -0.0021(14) 0.0027(18) -0.0024(16)
N1 0.092(3) 0.0391(17) 0.0415(17) 0.0014(13) -0.0215(17) -0.0059(16)
N2 0.104(3) 0.064(2) 0.0390(19) 0.0035(17) -0.0211(19) -0.001(2)
O1 0.120(3) 0.0344(14) 0.0452(16) -0.0019(11) -0.0381(17) 0.0012(15)
O2 0.0838(19) 0.0411(15) 0.0405(15) 0.0028(11) -0.0221(13) 0.0029(13)
O3 0.115(2) 0.0459(16) 0.0328(14) 0.0006(11) -0.0220(15) -0.0137(16)
Cl1 0.0641(6) 0.0404(5) 0.0463(6) -0.0062(4) -0.0083(4) -0.0064(4)

loop_
_atom_type_symbol
_atom_type_description
_atom_type_scat_dispersion_real
_atom_type_scat_dispersion_imag
_atom_type_scat_source
C C 0.0033 0.0016 'International Tables Vol C Tables 4.2.6.8 and 6.1.1.4'
H H 0.0000 0.0000 'International Tables Vol C Tables 4.2.6.8 and 6.1.1.4'
N N 0.0061 0.0033 'International Tables Vol C Tables 4.2.6.8 and 6.1.1.4'
O O 0.0106 0.0060 'International Tables Vol C Tables 4.2.6.8 and 6.1.1.4'
Cl Cl 0.1484 0.1585 'International Tables Vol C Tables 4.2.6.8 and 6.1.1.4'

loop_
_geom_angle_atom_site_label_1
_geom_angle_atom_site_label_2
_geom_angle_atom_site_label_3
_geom_angle
C006 C003 C013 121.1(3)
C006 C003 C017 119.8(3)
C013 C003 C017 119.1(3)
C008 C005 C006 119.5(3)
C008 C005 C009 119.5(3)
C006 C005 C009 121.0(3)
C003 C006 C005 119.1(3)
C003 C006 H006 120.5
C005 C006 H006 120.5
C012 C007 C010 120.6(3)
C012 C007 H007 119.7
C010 C007 H007 119.7
C019 C008 C005 121.0(3)
C019 C008 H008 119.5
C005 C008 H008 119.5
O2 C009 O1 124.3(3)
O2 C009 C005 122.6(3)
O1 C009 C005 113.1(3)
C011 C010 C007 118.7(3)
C011 C010 C016 117.8(3)
C007 C010 C016 123.5(3)
C014 C011 C010 120.9(3)
C014 C011 H011 119.6
C010 C011 H011 119.6
C007 C012 C018 119.2(3)
C007 C012 H012 120.4
C018 C012 H012 120.4
C019 C013 C003 119.1(3)
C019 C013 H013 120.4
C003 C013 H013 120.4
C018 C014 C011 119.1(3)
C018 C014 H014 120.5
C011 C014 H014 120.5
O3 C016 N1 120.6(3)
O3 C016 C010 119.8(3)
N1 C016 C010 119.6(3)
N2 C017 C003 179.3(5)
C014 C018 C012 121.5(3)
C014 C018 Cl1 119.5(3)
C012 C018 Cl1 119.1(3)
C008 C019 C013 120.2(3)
C008 C019 H019 119.9
C013 C019 H019 119.9
C016 N1 H1A 120.0
C016 N1 H1B 120.0
H1A N1 H1B 120.0
C009 O1 H1 109.5

loop_
_geom_bond_atom_site_label_1
_geom_bond_atom_site_label_2
_geom_bond_distance
C003 C006 1.386(5)
C003 C013 1.389(5)
C003 C017 1.454(5)
C005 C008 1.388(5)
C005 C006 1.395(5)
C005 C009 1.496(5)
C006 H006 0.9300
C007 C012 1.375(5)
C007 C010 1.394(5)
C007 H007 0.9300
C008 C019 1.370(5)
C008 H008 0.9300
C009 O2 1.207(4)
C009 O1 1.308(5)
C010 C011 1.393(5)
C010 C016 1.482(5)
C011 C014 1.378(5)
C011 H011 0.9300
C012 C018 1.383(5)
C012 H012 0.9300
C013 C019 1.387(5)
C013 H013 0.9300
C014 C018 1.371(5)
C014 H014 0.9300
C016 O3 1.242(4)
C016 N1 1.337(5)
C017 N2 1.136(5)
C018 Cl1 1.744(4)
C019 H019 0.9300
N1 H1A 0.8600
N1 H1B 0.8600
O1 H1 0.8200

loop_
_geom_torsion_atom_site_label_1
_geom_torsion_atom_site_label_2
_geom_torsion_atom_site_label_3
_geom_torsion_atom_site_label_4
_geom_torsion
C013 C003 C006 C005 -1.3(5)
C017 C003 C006 C005 178.8(3)
C008 C005 C006 C003 0.5(5)
C009 C005 C006 C003 179.9(3)
C006 C005 C008 C019 0.0(5)
C009 C005 C008 C019 -179.4(3)
C008 C005 C009 O2 -2.4(5)
C006 C005 C009 O2 178.2(3)
C008 C005 C009 O1 178.1(3)
C006 C005 C009 O1 -1.3(5)
C012 C007 C010 C011 -0.5(5)
C012 C007 C010 C016 -179.4(3)
C007 C010 C011 C014 0.9(5)
C016 C010 C011 C014 179.8(3)
C010 C007 C012 C018 0.2(5)
C006 C003 C013 C019 1.7(5)
C017 C003 C013 C019 -178.5(3)
C010 C011 C014 C018 -0.9(5)
C011 C010 C016 O3 -6.7(5)
C007 C010 C016 O3 172.1(4)
C011 C010 C016 N1 172.0(3)
C007 C010 C016 N1 -9.1(5)
C011 C014 C018 C012 0.6(5)
C011 C014 C018 Cl1 -179.6(3)
C007 C012 C018 C014 -0.2(5)
C007 C012 C018 Cl1 180.0(3)
C005 C008 C019 C013 0.3(6)
C003 C013 C019 C008 -1.1(6)
